data_1514205
loop_
_publ_author_name
'Wang, Sha-Sha'
'Shi, Yong'
'Tian, Wei-Sheng'

_publ_section_title
;
 Highly efficient and scalable synthesis of clionamine d.
;
_journal_issue 8
_journal_name_full 'Organic letters'
_journal_page_first 2177
_journal_page_last 2179
_journal_paper_doi 10.1021/ol500727c
_journal_volume 16
_journal_year 2014
_chemical_absolute_configuration ad
_chemical_formula_sum 'C24 H32 O5'
_chemical_formula_weight 400.50
_chemical_name_systematic
; 
 ? 
;
_space_group_IT_number 19
_symmetry_cell_setting orthorhombic
_symmetry_space_group_name_Hall 'P 2ac 2ab'
_symmetry_space_group_name_H-M 'P 21 21 21'
_atom_sites_solution_hydrogens geom
_atom_sites_solution_primary direct
_atom_sites_solution_secondary difmap
_audit_creation_method SHELXL-97
_cell_angle_alpha 90.00
_cell_angle_beta 90.00
_cell_angle_gamma 90.00
_cell_formula_units_Z 4
_cell_length_a 6.4163(9)
_cell_length_b 14.742(2)
_cell_length_c 21.517(3)
_cell_measurement_reflns_used 1227
_cell_measurement_temperature 293(2)
_cell_measurement_theta_max 36.300
_cell_measurement_theta_min 4.681
_cell_volume 2035.3(5)
_computing_cell_refinement 'Bruker SMART'
_computing_data_collection 'Bruker SMART'
_computing_data_reduction 'Bruker SHELXTL'
_computing_molecular_graphics 'Bruker SHELXTL'
_computing_publication_material 'Bruker SHELXTL'
_computing_structure_refinement 'SHELXL-97 (Sheldrick, 1997)'
_computing_structure_solution 'SHELXS-97 (Sheldrick, 1990)'
_diffrn_ambient_temperature 293(2)
_diffrn_measured_fraction_theta_full 0.999
_diffrn_measured_fraction_theta_max 0.999
_diffrn_measurement_device_type 'CCD area detector'
_diffrn_measurement_method 'phi and omega scans'
_diffrn_radiation_monochromator graphite
_diffrn_radiation_source 'fine-focus sealed tube'
_diffrn_radiation_type MoK\a
_diffrn_radiation_wavelength 0.71073
_diffrn_reflns_av_R_equivalents 0.0607
_diffrn_reflns_av_sigmaI/netI 0.0677
_diffrn_reflns_limit_h_max 7
_diffrn_reflns_limit_h_min -7
_diffrn_reflns_limit_k_max 13
_diffrn_reflns_limit_k_min -18
_diffrn_reflns_limit_l_max 26
_diffrn_reflns_limit_l_min -26
_diffrn_reflns_number 12350
_diffrn_reflns_theta_full 26.00
_diffrn_reflns_theta_max 26.00
_diffrn_reflns_theta_min 1.89
_exptl_absorpt_coefficient_mu 0.090
_exptl_absorpt_correction_T_max 1.00000
_exptl_absorpt_correction_T_min 0.13694
_exptl_absorpt_correction_type empirical
_exptl_absorpt_process_details sadabs
_exptl_crystal_colour colorless
_exptl_crystal_density_diffrn 1.307
_exptl_crystal_density_method 'not measured'
_exptl_crystal_description prismatic
_exptl_crystal_F_000 864
_exptl_crystal_size_max 0.265
_exptl_crystal_size_mid 0.145
_exptl_crystal_size_min 0.098
_refine_diff_density_max 0.127
_refine_diff_density_min -0.135
_refine_diff_density_rms 0.033
_refine_ls_abs_structure_details 'Flack H D (1983), Acta Cryst. A39, 876-881'
_refine_ls_abs_structure_Flack 1.9(15)
_refine_ls_extinction_method none
_refine_ls_goodness_of_fit_ref 0.965
_refine_ls_hydrogen_treatment constr
_refine_ls_matrix_type full
_refine_ls_number_parameters 264
_refine_ls_number_reflns 3981
_refine_ls_number_restraints 0
_refine_ls_restrained_S_all 0.965
_refine_ls_R_factor_all 0.0898
_refine_ls_R_factor_gt 0.0475
_refine_ls_shift/su_max 0.000
_refine_ls_shift/su_mean 0.000
_refine_ls_structure_factor_coef Fsqd
_refine_ls_weighting_details 'calc w=1/[\s^2^(Fo^2^)+(0.0467P)^2^+0.0000P] where P=(Fo^2^+2Fc^2^)/3'
_refine_ls_weighting_scheme calc
_refine_ls_wR_factor_gt 0.0996
_refine_ls_wR_factor_ref 0.1139
_reflns_number_gt 2446
_reflns_number_total 3981
_reflns_threshold_expression >2sigma(I)
_cod_data_source_file ol500727c_si_001.cif
_cod_data_source_block cd213198
_cod_depositor_comments
;
The following automatic conversions were performed:

'_symmetry_cell_setting' value 'Orthorhombic' changed to
'orthorhombic' according to
/usr/data/users/saulius/automatic-downloads/rss-feeds/ACS/lib/dictionaries/cif_core.dic
dictionary named 'cif_core.dic' version 2.4.2 from 2011-04-26.

Automatic conversion script
Id: cif_fix_values 2281 2013-09-26 08:29:07Z andrius 

 Adding full bibliography for
 ./tmp-cod-update-bibliographies-8800/cifs/1514205.cif.
;
_cod_original_cell_volume 2035.4(5)
_cod_original_sg_symbol_H-M P2(1)2(1)2(1)
_cod_database_code 1514205

loop_
_symmetry_equiv_pos_as_xyz
'x, y, z'
'-x+1/2, -y, z+1/2'
'-x, y+1/2, -z+1/2'
'x+1/2, -y+1/2, -z'

loop_
_atom_site_label
_atom_site_type_symbol
_atom_site_fract_x
_atom_site_fract_y
_atom_site_fract_z
_atom_site_U_iso_or_equiv
_atom_site_adp_type
_atom_site_occupancy
_atom_site_symmetry_multiplicity
_atom_site_calc_flag
_atom_site_refinement_flags
O1 O 0.8824(5) 0.79403(17) 0.89516(12) 0.1107(9) Uani 1 1 d .
O2 O -0.1438(4) 0.07002(16) 0.87665(12) 0.0949(8) Uani 1 1 d .
O3 O -0.0808(3) 0.18041(13) 0.80898(9) 0.0650(6) Uani 1 1 d .
O4 O 0.3439(4) -0.10254(13) 0.78533(10) 0.0780(6) Uani 1 1 d .
O5 O 0.2547(3) 0.04124(12) 0.79686(7) 0.0605(5) Uani 1 1 d .
C1 C 0.7638(4) 0.56848(16) 0.93471(12) 0.0562(7) Uani 1 1 d .
H1A H 0.7892 0.5263 0.9685 0.067 Uiso 1 1 calc R
H1B H 0.8579 0.5531 0.9010 0.067 Uiso 1 1 calc R
C2 C 0.8127(5) 0.66512(17) 0.95714(14) 0.0675(9) Uani 1 1 d .
H2A H 0.7338 0.6774 0.9947 0.081 Uiso 1 1 calc R
H2B H 0.9596 0.6693 0.9673 0.081 Uiso 1 1 calc R
C3 C 0.7609(6) 0.7349(2) 0.90935(14) 0.0712(9) Uani 1 1 d .
C4 C 0.5499(6) 0.72504(19) 0.87954(14) 0.0694(9) Uani 1 1 d .
H4A H 0.5428 0.7641 0.8433 0.083 Uiso 1 1 calc R
H4B H 0.4438 0.7449 0.9086 0.083 Uiso 1 1 calc R
C5 C 0.5034(5) 0.62693(17) 0.85976(12) 0.0557(7) Uani 1 1 d .
H5 H 0.6040 0.6120 0.8270 0.067 Uiso 1 1 calc R
C6 C 0.2895(5) 0.61969(19) 0.83046(13) 0.0627(8) Uani 1 1 d .
H6A H 0.2780 0.6636 0.7971 0.075 Uiso 1 1 calc R
H6B H 0.1843 0.6340 0.8613 0.075 Uiso 1 1 calc R
C7 C 0.2499(5) 0.52535(17) 0.80490(12) 0.0613(8) Uani 1 1 d .
H7A H 0.3394 0.5154 0.7692 0.074 Uiso 1 1 calc R
H7B H 0.1065 0.5215 0.7908 0.074 Uiso 1 1 calc R
C8 C 0.2898(4) 0.45058(17) 0.85309(11) 0.0481(7) Uani 1 1 d .
H8 H 0.1838 0.4550 0.8858 0.058 Uiso 1 1 calc R
C9 C 0.5073(4) 0.46169(16) 0.88298(11) 0.0462(7) Uani 1 1 d .
H9 H 0.6078 0.4578 0.8488 0.055 Uiso 1 1 calc R
C10 C 0.5372(4) 0.55702(17) 0.91205(11) 0.0478(7) Uani 1 1 d .
C11 C 0.5585(5) 0.38264(16) 0.92671(12) 0.0534(7) Uani 1 1 d .
H11A H 0.7023 0.3882 0.9401 0.064 Uiso 1 1 calc R
H11B H 0.4712 0.3873 0.9634 0.064 Uiso 1 1 calc R
C12 C 0.5275(4) 0.28917(17) 0.89776(12) 0.0513(7) Uani 1 1 d .
H12A H 0.6305 0.2801 0.8653 0.062 Uiso 1 1 calc R
H12B H 0.5491 0.2430 0.9292 0.062 Uiso 1 1 calc R
C13 C 0.3106(4) 0.27866(17) 0.87033(10) 0.0446(6) Uani 1 1 d .
C14 C 0.2778(4) 0.35664(17) 0.82408(11) 0.0487(7) Uani 1 1 d .
H14 H 0.3934 0.3531 0.7944 0.058 Uiso 1 1 calc R
C15 C 0.0811(5) 0.32952(18) 0.78794(13) 0.0630(8) Uani 1 1 d .
H15A H -0.0440 0.3463 0.8105 0.076 Uiso 1 1 calc R
H15B H 0.0784 0.3578 0.7472 0.076 Uiso 1 1 calc R
C16 C 0.1013(5) 0.22719(18) 0.78269(12) 0.0554(7) Uani 1 1 d .
H16 H 0.1254 0.2087 0.7395 0.066 Uiso 1 1 calc R
C17 C 0.2838(5) 0.19800(16) 0.82487(10) 0.0479(7) Uani 1 1 d .
H17 H 0.4103 0.1916 0.7997 0.057 Uiso 1 1 calc R
C18 C 0.1468(5) 0.27724(18) 0.92250(11) 0.0562(7) Uani 1 1 d .
H18A H 0.1731 0.2268 0.9496 0.084 Uiso 1 1 calc R
H18B H 0.0103 0.2714 0.9047 0.084 Uiso 1 1 calc R
H18C H 0.1548 0.3327 0.9458 0.084 Uiso 1 1 calc R
C19 C 0.3885(5) 0.57138(17) 0.96713(11) 0.0585(8) Uani 1 1 d .
H19A H 0.2493 0.5555 0.9549 0.088 Uiso 1 1 calc R
H19B H 0.3922 0.6339 0.9797 0.088 Uiso 1 1 calc R
H19C H 0.4311 0.5337 1.0012 0.088 Uiso 1 1 calc R
C20 C 0.2149(5) 0.10588(18) 0.84709(11) 0.0528(7) Uani 1 1 d .
C21 C -0.0210(5) 0.1136(2) 0.84800(15) 0.0644(8) Uani 1 1 d .
C22 C 0.3122(5) 0.06258(17) 0.90450(11) 0.0628(8) Uani 1 1 d .
H22A H 0.4487 0.0881 0.9128 0.075 Uiso 1 1 calc R
H22B H 0.2244 0.0714 0.9407 0.075 Uiso 1 1 calc R
C23 C 0.3284(6) -0.03738(19) 0.88804(12) 0.0766(10) Uani 1 1 d .
H23A H 0.4602 -0.0623 0.9021 0.092 Uiso 1 1 calc R
H23B H 0.2158 -0.0715 0.9069 0.092 Uiso 1 1 calc R
C24 C 0.3137(5) -0.0406(2) 0.81953(14) 0.0626(8) Uani 1 1 d .

loop_
_atom_site_aniso_label
_atom_site_aniso_U_11
_atom_site_aniso_U_22
_atom_site_aniso_U_33
_atom_site_aniso_U_23
_atom_site_aniso_U_13
_atom_site_aniso_U_12
O1 0.130(3) 0.0769(16) 0.125(2) 0.0022(15) -0.0109(19) -0.0358(17)
O2 0.0773(18) 0.0801(16) 0.1272(19) 0.0049(15) 0.0330(16) -0.0165(14)
O3 0.0536(13) 0.0676(13) 0.0739(13) -0.0075(11) -0.0017(11) -0.0063(11)
O4 0.0963(18) 0.0567(12) 0.0809(13) -0.0190(12) 0.0090(13) 0.0054(12)
O5 0.0744(14) 0.0567(12) 0.0505(9) -0.0123(9) 0.0025(10) 0.0025(10)
C1 0.056(2) 0.0484(15) 0.0638(15) -0.0052(14) -0.0015(15) 0.0083(14)
C2 0.070(2) 0.0526(16) 0.080(2) -0.0125(16) -0.0010(18) -0.0036(16)
C3 0.088(3) 0.0440(17) 0.0812(19) -0.0166(16) 0.005(2) -0.0036(18)
C4 0.089(3) 0.0464(17) 0.0731(18) 0.0024(16) 0.0019(18) 0.0077(17)
C5 0.069(2) 0.0456(16) 0.0529(15) 0.0010(13) 0.0084(16) 0.0064(15)
C6 0.072(2) 0.0545(17) 0.0615(16) 0.0093(14) -0.0070(16) 0.0114(16)
C7 0.067(2) 0.0603(18) 0.0569(15) 0.0074(14) -0.0125(15) 0.0082(16)
C8 0.0475(17) 0.0520(15) 0.0449(12) -0.0002(12) -0.0012(13) 0.0097(13)
C9 0.0465(17) 0.0464(15) 0.0457(13) 0.0007(12) 0.0004(13) 0.0057(12)
C10 0.0508(18) 0.0441(15) 0.0485(14) 0.0006(12) 0.0031(13) 0.0083(12)
C11 0.0535(19) 0.0496(15) 0.0570(15) -0.0023(13) -0.0118(13) 0.0055(14)
C12 0.0556(19) 0.0469(15) 0.0514(14) -0.0008(13) -0.0078(13) 0.0061(13)
C13 0.0439(16) 0.0473(15) 0.0426(12) 0.0008(12) 0.0004(12) 0.0052(13)
C14 0.0476(17) 0.0566(16) 0.0419(13) 0.0027(12) -0.0035(13) 0.0033(13)
C15 0.062(2) 0.0690(19) 0.0583(17) 0.0021(15) -0.0120(16) 0.0034(16)
C16 0.0589(19) 0.0603(17) 0.0469(14) -0.0052(14) -0.0064(15) 0.0016(16)
C17 0.0481(17) 0.0540(16) 0.0415(12) -0.0037(12) 0.0010(13) 0.0031(13)
C18 0.062(2) 0.0593(16) 0.0471(13) -0.0002(14) 0.0047(14) 0.0024(15)
C19 0.063(2) 0.0598(17) 0.0525(15) -0.0068(14) 0.0019(15) 0.0075(16)
C20 0.057(2) 0.0563(16) 0.0447(13) -0.0106(13) 0.0051(14) 0.0011(14)
C21 0.067(2) 0.0544(18) 0.0718(18) -0.0143(17) 0.0112(19) -0.0053(17)
C22 0.086(2) 0.0513(16) 0.0509(15) -0.0001(13) 0.0007(16) -0.0055(16)
C23 0.117(3) 0.0534(18) 0.0591(17) -0.0072(15) 0.0047(19) 0.0079(19)
C24 0.070(2) 0.0460(17) 0.0724(18) -0.0040(17) 0.0116(17) -0.0001(15)

loop_
_atom_type_symbol
_atom_type_description
_atom_type_scat_dispersion_real
_atom_type_scat_dispersion_imag
_atom_type_scat_source
C C 0.0033 0.0016 'International Tables Vol C Tables 4.2.6.8 and 6.1.1.4'
H H 0.0000 0.0000 'International Tables Vol C Tables 4.2.6.8 and 6.1.1.4'
O O 0.0106 0.0060 'International Tables Vol C Tables 4.2.6.8 and 6.1.1.4'

loop_
_geom_angle_atom_site_label_1
_geom_angle_atom_site_label_2
_geom_angle_atom_site_label_3
_geom_angle
C21 O3 C16 110.9(2)
C24 O5 C20 111.3(2)
C2 C1 C10 113.1(2)
C2 C1 H1A 109.0
C10 C1 H1A 109.0
C2 C1 H1B 109.0
C10 C1 H1B 109.0
H1A C1 H1B 107.8
C3 C2 C1 112.2(2)
C3 C2 H2A 109.2
C1 C2 H2A 109.2
C3 C2 H2B 109.2
C1 C2 H2B 109.2
H2A C2 H2B 107.9
O1 C3 C2 121.9(4)
O1 C3 C4 122.8(3)
C2 C3 C4 115.3(3)
C3 C4 C5 112.5(3)
C3 C4 H4A 109.1
C5 C4 H4A 109.1
C3 C4 H4B 109.1
C5 C4 H4B 109.1
H4A C4 H4B 107.8
C6 C5 C4 110.9(2)
C6 C5 C10 112.6(2)
C4 C5 C10 113.6(2)
C6 C5 H5 106.4
C4 C5 H5 106.4
C10 C5 H5 106.4
C5 C6 C7 111.6(2)
C5 C6 H6A 109.3
C7 C6 H6A 109.3
C5 C6 H6B 109.3
C7 C6 H6B 109.3
H6A C6 H6B 108.0
C6 C7 C8 112.7(2)
C6 C7 H7A 109.1
C8 C7 H7A 109.1
C6 C7 H7B 109.1
C8 C7 H7B 109.1
H7A C7 H7B 107.8
C14 C8 C7 111.61(19)
C14 C8 C9 108.2(2)
C7 C8 C9 110.8(2)
C14 C8 H8 108.7
C7 C8 H8 108.7
C9 C8 H8 108.7
C11 C9 C8 111.6(2)
C11 C9 C10 114.51(19)
C8 C9 C10 112.1(2)
C11 C9 H9 106.0
C8 C9 H9 106.0
C10 C9 H9 106.0
C19 C10 C5 112.6(2)
C19 C10 C1 109.1(2)
C5 C10 C1 106.9(2)
C19 C10 C9 111.1(2)
C5 C10 C9 107.11(19)
C1 C10 C9 110.1(2)
C12 C11 C9 114.1(2)
C12 C11 H11A 108.7
C9 C11 H11A 108.7
C12 C11 H11B 108.7
C9 C11 H11B 108.7
H11A C11 H11B 107.6
C13 C12 C11 111.7(2)
C13 C12 H12A 109.3
C11 C12 H12A 109.3
C13 C12 H12B 109.3
C11 C12 H12B 109.3
H12A C12 H12B 107.9
C12 C13 C14 107.5(2)
C12 C13 C18 110.1(2)
C14 C13 C18 113.0(2)
C12 C13 C17 115.1(2)
C14 C13 C17 98.65(16)
C18 C13 C17 112.0(2)
C8 C14 C13 114.14(18)
C8 C14 C15 119.1(2)
C13 C14 C15 104.2(2)
C8 C14 H14 106.2
C13 C14 H14 106.2
C15 C14 H14 106.2
C16 C15 C14 103.1(2)
C16 C15 H15A 111.1
C14 C15 H15A 111.1
C16 C15 H15B 111.1
C14 C15 H15B 111.1
H15A C15 H15B 109.1
O3 C16 C15 111.7(2)
O3 C16 C17 104.25(19)
C15 C16 C17 107.3(2)
O3 C16 H16 111.1
C15 C16 H16 111.1
C17 C16 H16 111.1
C20 C17 C16 102.4(2)
C20 C17 C13 121.61(19)
C16 C17 C13 104.0(2)
C20 C17 H17 109.3
C16 C17 H17 109.3
C13 C17 H17 109.3
C13 C18 H18A 109.5
C13 C18 H18B 109.5
H18A C18 H18B 109.5
C13 C18 H18C 109.5
H18A C18 H18C 109.5
H18B C18 H18C 109.5
C10 C19 H19A 109.5
C10 C19 H19B 109.5
H19A C19 H19B 109.5
C10 C19 H19C 109.5
H19A C19 H19C 109.5
H19B C19 H19C 109.5
O5 C20 C17 107.54(19)
O5 C20 C21 103.4(2)
C17 C20 C21 103.3(2)
O5 C20 C22 104.7(2)
C17 C20 C22 121.0(2)
C21 C20 C22 115.4(3)
O2 C21 O3 121.9(3)
O2 C21 C20 128.9(3)
O3 C21 C20 109.3(3)
C23 C22 C20 104.2(2)
C23 C22 H22A 110.9
C20 C22 H22A 110.9
C23 C22 H22B 110.9
C20 C22 H22B 110.9
H22A C22 H22B 108.9
C24 C23 C22 105.0(2)
C24 C23 H23A 110.7
C22 C23 H23A 110.7
C24 C23 H23B 110.7
C22 C23 H23B 110.7
H23A C23 H23B 108.8
O4 C24 O5 120.5(3)
O4 C24 C23 129.1(3)
O5 C24 C23 110.4(2)

loop_
_geom_bond_atom_site_label_1
_geom_bond_atom_site_label_2
_geom_bond_distance
O1 C3 1.209(4)
O2 C21 1.189(3)
O3 C21 1.350(3)
O3 C16 1.470(3)
O4 C24 1.189(3)
O5 C24 1.355(3)
O5 C20 1.463(3)
C1 C2 1.537(3)
C1 C10 1.543(4)
C1 H1A 0.9700
C1 H1B 0.9700
C2 C3 1.491(4)
C2 H2A 0.9700
C2 H2B 0.9700
C3 C4 1.506(5)
C4 C5 1.537(4)
C4 H4A 0.9700
C4 H4B 0.9700
C5 C6 1.514(4)
C5 C10 1.541(3)
C5 H5 0.9800
C6 C7 1.517(4)
C6 H6A 0.9700
C6 H6B 0.9700
C7 C8 1.535(3)
C7 H7A 0.9700
C7 H7B 0.9700
C8 C14 1.521(3)
C8 C9 1.546(4)
C8 H8 0.9800
C9 C11 1.533(3)
C9 C10 1.550(3)
C9 H9 0.9800
C10 C19 1.536(4)
C11 C12 1.525(3)
C11 H11A 0.9700
C11 H11B 0.9700
C12 C13 1.520(4)
C12 H12A 0.9700
C12 H12B 0.9700
C13 C14 1.535(3)
C13 C18 1.538(3)
C13 C17 1.549(3)
C14 C15 1.535(4)
C14 H14 0.9800
C15 C16 1.518(3)
C15 H15A 0.9700
C15 H15B 0.9700
C16 C17 1.543(4)
C16 H16 0.9800
C17 C20 1.506(4)
C17 H17 0.9800
C18 H18A 0.9600
C18 H18B 0.9600
C18 H18C 0.9600
C19 H19A 0.9600
C19 H19B 0.9600
C19 H19C 0.9600
C20 C21 1.518(4)
C20 C22 1.524(4)
C22 C23 1.519(4)
C22 H22A 0.9700
C22 H22B 0.9700
C23 C24 1.478(4)
C23 H23A 0.9700
C23 H23B 0.9700

loop_
_geom_torsion_atom_site_label_1
_geom_torsion_atom_site_label_2
_geom_torsion_atom_site_label_3
_geom_torsion_atom_site_label_4
_geom_torsion
C10 C1 C2 C3 -54.0(3)
C1 C2 C3 O1 -131.6(3)
C1 C2 C3 C4 47.3(4)
O1 C3 C4 C5 132.7(3)
C2 C3 C4 C5 -46.2(3)
C3 C4 C5 C6 179.6(2)
C3 C4 C5 C10 51.6(3)
C4 C5 C6 C7 174.3(2)
C10 C5 C6 C7 -57.1(3)
C5 C6 C7 C8 52.4(3)
C6 C7 C8 C14 -172.2(2)
C6 C7 C8 C9 -51.5(3)
C14 C8 C9 C11 -51.9(3)
C7 C8 C9 C11 -174.6(2)
C14 C8 C9 C10 178.12(19)
C7 C8 C9 C10 55.4(3)
C6 C5 C10 C19 -63.6(3)
C4 C5 C10 C19 63.6(3)
C6 C5 C10 C1 176.7(2)
C4 C5 C10 C1 -56.1(3)
C6 C5 C10 C9 58.8(3)
C4 C5 C10 C9 -174.0(3)
C2 C1 C10 C19 -64.7(3)
C2 C1 C10 C5 57.3(3)
C2 C1 C10 C9 173.2(2)
C11 C9 C10 C19 -63.0(3)
C8 C9 C10 C19 65.4(3)
C11 C9 C10 C5 173.7(2)
C8 C9 C10 C5 -57.9(3)
C11 C9 C10 C1 57.8(3)
C8 C9 C10 C1 -173.7(2)
C8 C9 C11 C12 51.1(3)
C10 C9 C11 C12 179.7(2)
C9 C11 C12 C13 -53.2(3)
C11 C12 C13 C14 55.2(3)
C11 C12 C13 C18 -68.2(3)
C11 C12 C13 C17 164.0(2)
C7 C8 C14 C13 -178.4(2)
C9 C8 C14 C13 59.4(3)
C7 C8 C14 C15 -54.5(3)
C9 C8 C14 C15 -176.8(2)
C12 C13 C14 C8 -61.1(3)
C18 C13 C14 C8 60.6(3)
C17 C13 C14 C8 179.0(2)
C12 C13 C14 C15 167.4(2)
C18 C13 C14 C15 -71.0(3)
C17 C13 C14 C15 47.5(2)
C8 C14 C15 C16 -164.7(2)
C13 C14 C15 C16 -36.1(3)
C21 O3 C16 C15 -131.1(2)
C21 O3 C16 C17 -15.6(2)
C14 C15 C16 O3 123.3(2)
C14 C15 C16 C17 9.6(3)
O3 C16 C17 C20 28.5(2)
C15 C16 C17 C20 147.1(2)
O3 C16 C17 C13 -98.9(2)
C15 C16 C17 C13 19.7(3)
C12 C13 C17 C20 91.1(3)
C14 C13 C17 C20 -154.9(3)
C18 C13 C17 C20 -35.7(3)
C12 C13 C17 C16 -154.5(2)
C14 C13 C17 C16 -40.4(2)
C18 C13 C17 C16 78.7(2)
C24 O5 C20 C17 144.7(2)
C24 O5 C20 C21 -106.4(3)
C24 O5 C20 C22 14.8(3)
C16 C17 C20 O5 78.5(2)
C13 C17 C20 O5 -166.3(2)
C16 C17 C20 C21 -30.4(2)
C13 C17 C20 C21 84.8(3)
C16 C17 C20 C22 -161.4(2)
C13 C17 C20 C22 -46.2(4)
C16 O3 C21 O2 176.3(3)
C16 O3 C21 C20 -4.2(3)
O5 C20 C21 O2 90.1(4)
C17 C20 C21 O2 -157.9(3)
C22 C20 C21 O2 -23.6(4)
O5 C20 C21 O3 -89.3(2)
C17 C20 C21 O3 22.7(3)
C22 C20 C21 O3 156.9(2)
O5 C20 C22 C23 -20.5(3)
C17 C20 C22 C23 -141.9(3)
C21 C20 C22 C23 92.5(3)
C20 C22 C23 C24 19.1(4)
C20 O5 C24 O4 176.8(3)
C20 O5 C24 C23 -2.6(4)
C22 C23 C24 O4 169.8(3)
C22 C23 C24 O5 -10.9(4)
